data_2003488
loop_
_publ_author_name
'Licoccia, S.'
'Paolesse, R.'
'Boschi, T.'
'Bandoli, G.'
'Dolmella, A.'

_publ_section_title
;
 Trichlorotin(II)--(<i>meso</i>-Tetraphenylporphyrinato)rhodium(III), a
 Porphyrin Derivative with an Rh---Sn Bond
;
_journal_issue 5
_journal_name_full 'Acta Crystallographica Section C'
_journal_page_first 833
_journal_page_last 835
_journal_paper_doi 10.1107/S0108270194012424
_journal_volume 51
_journal_year 1995
_chemical_formula_moiety 'C44 H28 Cl3 N4 Rh1 Sn1'
_chemical_formula_sum 'C44 H28 Cl3 N4 Rh Sn'
_chemical_formula_weight 940.7
_space_group_IT_number 2
_symmetry_cell_setting triclinic
_symmetry_space_group_name_Hall '-P 1'
_symmetry_space_group_name_H-M 'P -1'
_atom_type_scat_source IntTabIV
_cell_angle_alpha 68.20(2)
_cell_angle_beta 68.23(2)
_cell_angle_gamma 64.08(2)
_cell_formula_units_Z 2
_cell_length_a 12.719(2)
_cell_length_b 12.906(2)
_cell_length_c 16.930(3)
_cell_measurement_reflns_used 50
_cell_measurement_temperature 294
_cell_measurement_theta_max 13
_cell_measurement_theta_min 8
_cell_volume 2247.2(8)
_diffrn_measurement_device 'Siemens R3m/V'
_diffrn_measurement_method \w/2\q
_diffrn_radiation_type MoK\a
_diffrn_radiation_wavelength 0.71073
_diffrn_reflns_av_R_equivalents 0.027
_diffrn_reflns_limit_h_max 15
_diffrn_reflns_limit_h_min 0
_diffrn_reflns_limit_k_max 15
_diffrn_reflns_limit_k_min -13
_diffrn_reflns_limit_l_max 20
_diffrn_reflns_limit_l_min -18
_diffrn_reflns_number 8311
_diffrn_reflns_theta_max 25
_diffrn_standards_decay_% 0
_diffrn_standards_interval_count 150
_diffrn_standards_number 2
_exptl_absorpt_coefficient_mu 1.13
_exptl_absorpt_correction_T_max 1.00
_exptl_absorpt_correction_T_min 0.86
_exptl_absorpt_correction_type empirical
_exptl_crystal_colour violet
_exptl_crystal_density_diffrn 1.390
_exptl_crystal_description parallelepiped
_exptl_crystal_size_max 0.30
_exptl_crystal_size_mid 0.20
_exptl_crystal_size_min 0.15
_refine_diff_density_max 1.37
_refine_diff_density_min -1.08
_refine_ls_extinction_method none
_refine_ls_goodness_of_fit_obs 1.72
_refine_ls_hydrogen_treatment noref
_refine_ls_number_parameters 479
_refine_ls_number_reflns 4754
_refine_ls_R_factor_obs 0.057
_refine_ls_shift/esd_max 0.02
_refine_ls_structure_factor_coef F
_refine_ls_weighting_details 'w = 1/[\s^2^(F) + 0.0016F^2^]'
_refine_ls_weighting_scheme calc
_refine_ls_wR_factor_obs 0.080
_reflns_number_observed 4754
_reflns_number_total 7926
_reflns_observed_criterion F>4\s(F)
_cod_data_source_file na1113.cif
_cod_data_source_block na1113a
_cod_depositor_comments
;
The following automatic conversions were performed:

'_refine_ls_weighting_scheme' value 'w = 1/[\s^2^(F) + 0.0016F^2^]'
was changed to 'calc'. New tag '_refine_ls_weighting_details' was
created. The value of the new tag was set to 'w = 1/[\s^2^(F) +
0.0016F^2^]'.

Automatic conversion script
Id: cif_fix_values 3143 2015-03-26 13:38:13Z robertas 
;
_cod_original_cell_volume 2247.5(7)
_cod_original_formula_sum 'C44 H28 Cl3 N4 Rh1 Sn1'
_cod_database_code 2003488

loop_
_symmetry_equiv_pos_as_xyz
x,y,z
-x,-y,-z

loop_
_atom_site_label
_atom_site_fract_x
_atom_site_fract_y
_atom_site_fract_z
_atom_site_U_iso_or_equiv
Sn .2054(1) .1974(1) .2390(1) .041(1)
Cl(1) .1036(4) .3935(3) .1775(3) .110(2)
Cl(2) .3199(4) .2204(5) .3064(3) .130(3)
Cl(3) .3440(4) .1330(4) .1181(3) .127(3)
Rh .0825(1) .0739(1) .3355(1) .049(1)
N(1) -.0611(6) .2204(6) .3619(4) .038(3)
N(2) .0260(6) .0855(6) .2345(4) .040(3)
N(3) .2253(6) -.0719(6) .3097(4) .040(3)
N(4) .1287(6) .0504(6) .4433(5) .041(3)
C(1) -.0801(7) .2770(8) .4232(6) .041(4)
C(2) -.1763(8) .3922(8) .4077(6) .050(5)
C(3) -.2148(8) .3973(9) .3423(7) .052(5)
C(4) -.1432(7) .2921(7) .3114(6) .041(4)
C(5) -.1542(7) .2661(8) .2428(6) .044(4)
C(6) -.0765(8) .1691(8) .2088(6) .045(4)
C(7) -.0869(9) .1424(9) .1365(6) .055(5)
C(8) .0079(9) .0477(9) .1199(6) .053(5)
C(9) .0809(8) .0097(8) .1792(6) .045(5)
C(10) .1901(7) -.0819(8) .1796(6) .044(4)
C(11) .2591(7) -.1173(8) .2380(5) .040(4)
C(12) .3779(8) -.2086(9) .2358(6) .052(5)
C(13) .4143(8) -.2160(9) .3043(7) .053(5)
C(14) .3188(7) -.1338(8) .3520(5) .041(4)
C(15) .3180(8) -.1200(7) .4296(6) .042(4)
C(16) .2248(7) -.0378(7) .4746(5) .038(4)
C(17) .2212(8) -.0295(8) .5579(6) .049(5)
C(18) .1224(8) .0677(8) .5766(6) .047(5)
C(19) .0694(7) .1228(7) .5031(5) .038(4)
C(20) -.0242(7) .2321(7) .4908(5) .038(4)
C(21) -.2574(9) .3531(8) .2020(7) .052(5)
C(22) -.3710(8) .3435(11) .2443(7) .067(6)
C(23) -.4701(10) .4270(16) .2071(11) .095(9)
C(24) -.4553(13) .5128(12) .1377(11) .082(8)
C(25) -.3422(17) .5191(12) .0968(11) .105(11)
C(26) -.2446(12) .4407(11) .1300(9) .079(8)
C(27) .2368(8) -.1524(8) .1116(6) .046(4)
C(28) .1850(10) -.2335(9) .1222(7) .059(6)
C(29) .2304(11) -.2973(11) .0588(9) .076(7)
C(30) .3223(11) -.2802(13) -.0114(9) .082(8)
C(31) .3759(12) -.2001(13) -.0226(8) .085(8)
C(32) .3316(10) -.1374(12) .0414(8) .075(7)
C(33) .4256(8) -.1942(8) .4672(6) .044(4)
C(34) .4595(8) -.3177(9) .4989(7) .054(5)
C(35) .5581(9) -.3795(9) .5317(6) .056(5)
C(36) .6258(9) -.3265(10) .5343(7) .065(6)
C(37) .5923(10) -.2044(11) .5058(8) .071(7)
C(38) .4942(9) -.1400(9) .4720(7) .061(6)
C(39) -.0576(8) .3055(8) .5530(6) .044(4)
C(40) .0301(11) .3373(10) .5592(7) .064(6)
C(41) -.0056(17) .4076(11) .6181(10) .089(10)
C(42) -.1104(15) .4368(11) .6693(9) .079(8)
C(43) -.2003(15) .4048(11) .6654(8) .091(8)
C(44) -.1708(9) .3393(8) .6052(6) .054(5)
H(2A) -.2060 .4513 .4396 ?
H(3A) -.2787 .4621 .3186 ?
H(7A) -.1509 .1867 .1069 ?
H(8A) .0252 .0093 .0754 ?
H(12A) .4224 -.2545 .1929 ?
H(13A) .4904 -.2673 .3179 ?
H(17A) .2763 -.0826 .5941 ?
H(18A) .0949 .0954 .6286 ?
H(22A) -.3814 .2806 .2959 ?
H(23A) -.5475 .4176 .2339 ?
H(24A) -.5247 .5709 .1169 ?
H(25A) -.3345 .5820 .0447 ?
H(26A) -.1657 .4455 .1003 ?
H(28A) .1185 -.2441 .1714 ?
H(29A) .1966 -.3542 .0648 ?
H(30A) .3527 -.3246 -.0546 ?
H(31A) .4422 -.1907 -.0722 ?
H(32A) .3667 -.0811 .0346 ?
H(34A) .4129 -.3572 .4958 ?
H(35A) .5785 -.4641 .5545 ?
H(36A) .6959 -.3721 .5573 ?
H(37A) .6392 -.1644 .5080 ?
H(38A) .4721 -.0551 .4511 ?
H(40A) .1109 .3144 .5230 ?
H(41A) .0523 .4319 .6234 ?
H(42A) -.1311 .4832 .7095 ?
H(43A) -.2804 .4283 .7025 ?
H(44A) -.2308 .3165 .6013 ?

loop_
_geom_angle_atom_site_label_1
_geom_angle_atom_site_label_2
_geom_angle_atom_site_label_3
_geom_angle
_geom_angle_publ_flag
Cl(1) Sn Rh 116.90(10) yes
Cl(3) Sn Rh 116.0(2) yes
Sn Rh N(2) 91.7(2) yes
Sn Rh N(4) 94.4(2) yes
N(2) Rh N(3) 89.9(3) yes
N(1) Rh N(4) 90.2(3) yes
N(2) Rh N(4) 173.8(3) yes
Cl(2) Sn Rh 114.80(10) yes
Sn Rh N(1) 90.8(2) yes
Sn Rh N(3) 89.3(2) yes
N(1) Rh N(2) 90.3(3) yes
N(3) Rh N(4) 89.6(3) yes
N(1) Rh N(3) 179.7(4) yes
Cl(1) Sn Cl(2) 101.1(2) no
C(1) N(1) C(4) 108.1(7) no
C(6) N(2) C(9) 106.7(9) no
C(11) N(3) C(14) 106.9(6) no
C(16) N(4) C(19) 105.2(8) no
C(2) C(1) C(20) 125.1(10) no
N(1) C(4) C(3) 107.9(10) no
C(4) C(5) C(6) 124.9(8) no
N(2) C(6) C(5) 126.0(11) no
C(6) C(7) C(8) 106.7(10) no
N(2) C(9) C(10) 125.0(10) no
C(9) C(10) C(27) 116.9(10) no
N(3) C(11) C(12) 108.2(9) no
C(12) C(13) C(14) 107.5(8) no
C(13) C(14) C(15) 125.2(8) no
C(16) C(15) C(33) 116.7(10) no
C(15) C(16) C(17) 124.0(8) no
N(4) C(19) C(18) 109.3(6) no
C(1) C(20) C(19) 124.0(9) no
C(5) C(21) C(22) 117.7(8) no
C(21) C(22) C(23) 118.3(10) no
C(24) C(25) C(26) 121.5(13) no
C(10) C(27) C(32) 119.4(12) no
C(28) C(29) C(30) 120.6(16) no
C(27) C(32) C(31) 120.8(6) no
C(34) C(33) C(38) 117.7(9) no
C(35) C(36) C(37) 119.3(11) no
C(20) C(39) C(40) 119.5(8) no
C(39) C(40) C(41) 117.6(12) no
C(42) C(43) C(44) 118.6(12) no
Cl(1) Sn Cl(3) 102.3(2) no
Rh N(1) C(1) 125.3(6) no
Rh N(2) C(6) 126.4(7) no
Rh N(3) C(11) 126.2(6) no
Rh N(4) C(16) 128.0(6) no
N(1) C(1) C(2) 107.9(9) no
C(1) C(2) C(3) 106.9(10) no
N(1) C(4) C(5) 125.9(8) no
C(4) C(5) C(21) 116.6(8) no
N(2) C(6) C(7) 108.8(8) no
C(7) C(8) C(9) 109.6(11) no
C(8) C(9) C(10) 126.9(10) no
C(11) C(10) C(27) 117.3(7) no
C(10) C(11) C(12) 126.3(10) no
N(3) C(14) C(13) 109.5(9) no
C(14) C(15) C(16) 124.4(8) no
N(4) C(16) C(15) 125.0(9) no
C(16) C(17) C(18) 106.5(8) no
N(4) C(19) C(20) 124.8(8) no
C(1) C(20) C(39) 119.9(7) no
C(5) C(21) C(26) 122.6(11) no
C(22) C(23) C(24) 120.7(13) no
C(21) C(26) C(25) 120.1(14) no
C(28) C(27) C(32) 120.7(12) no
C(29) C(30) C(31) 121.7(15) no
C(15) C(33) C(34) 122.8(11) no
C(33) C(34) C(35) 119.7(12) no
C(36) C(37) C(38) 119.9(15) no
C(20) C(39) C(44) 121.4(11) no
C(40) C(41) C(42) 124.(2) no
C(39) C(44) C(43) 121.0(14) no
Cl(2) Sn Cl(3) 103.6(2) no
Rh N(1) C(4) 125.6(7) no
Rh N(2) C(9) 126.9(5) no
Rh N(3) C(14) 126.2(7) no
Rh N(4) C(19) 126.8(5) no
N(1) C(1) C(20) 126.9(7) no
C(2) C(3) C(4) 109.1(8) no
C(3) C(4) C(5) 126.1(8) no
C(6) C(5) C(21) 118.5(11) no
C(5) C(6) C(7) 125.1(8) no
N(2) C(9) C(8) 108.1(7) no
C(9) C(10) C(11) 125.8(10) no
N(3) C(11) C(10) 125.4(7) no
C(11) C(12) C(13) 107.9(9) no
N(3) C(14) C(15) 125.3(7) no
C(14) C(15) C(33) 118.8(7) no
N(4) C(16) C(17) 111.0(7) no
C(17) C(18) C(19) 107.6(9) no
C(18) C(19) C(20) 125.9(9) no
C(19) C(20) C(39) 116.0(9) no
C(22) C(21) C(26) 119.6(10) no
C(23) C(24) C(25) 119.6(14) no
C(10) C(27) C(28) 119.9(8) no
C(27) C(28) C(29) 118.5(10) no
C(30) C(31) C(32) 117.8(12) no
C(15) C(33) C(38) 119.5(8) no
C(34) C(35) C(36) 122.2(10) no
C(33) C(38) C(37) 121.2(11) no
C(40) C(39) C(44) 119.1(11) no
C(41) C(42) C(43) 119.7(17) no

loop_
_geom_bond_atom_site_label_1
_geom_bond_atom_site_label_2
_geom_bond_distance
_geom_bond_publ_flag
Sn Rh 2.4500(10) yes
Sn Cl(2) 2.318(7) yes
Rh N(1) 2.028(6) yes
Rh N(3) 2.017(6) yes
Sn Cl(1) 2.313(3) yes
Sn Cl(3) 2.301(4) yes
Rh N(2) 2.022(9) yes
Rh N(4) 2.000(9) yes
N(1) C(1) 1.380(10) no
N(2) C(6) 1.380(10) no
N(3) C(11) 1.390(10) no
N(4) C(16) 1.370(10) no
C(1) C(2) 1.460(10) no
C(2) C(3) 1.34(2) no
C(4) C(5) 1.39(2) no
C(5) C(21) 1.510(10) no
C(7) C(8) 1.320(10) no
C(9) C(10) 1.380(10) no
C(10) C(27) 1.52(2) no
C(12) C(13) 1.36(2) no
C(14) C(15) 1.39(2) no
C(15) C(33) 1.500(10) no
C(17) C(18) 1.370(10) no
C(19) C(20) 1.400(10) no
C(21) C(22) 1.390(10) no
C(22) C(23) 1.43(2) no
C(24) C(25) 1.37(3) no
C(27) C(28) 1.39(2) no
C(28) C(29) 1.39(2) no
C(30) C(31) 1.39(3) no
C(33) C(34) 1.400(10) no
C(34) C(35) 1.350(10) no
C(36) C(37) 1.38(2) no
C(39) C(40) 1.39(2) no
C(40) C(41) 1.41(2) no
C(42) C(43) 1.40(3) no
N(1) C(4) 1.380(10) no
N(2) C(9) 1.390(10) no
N(3) C(14) 1.390(10) no
N(4) C(19) 1.410(10) no
C(1) C(20) 1.380(10) no
C(3) C(4) 1.430(10) no
C(5) C(6) 1.380(10) no
C(6) C(7) 1.45(2) no
C(8) C(9) 1.43(2) no
C(10) C(11) 1.380(10) no
C(11) C(12) 1.450(10) no
C(13) C(14) 1.430(10) no
C(15) C(16) 1.390(10) no
C(16) C(17) 1.44(2) no
C(18) C(19) 1.430(10) no
C(20) C(39) 1.500(10) no
C(21) C(26) 1.330(10) no
C(23) C(24) 1.30(2) no
C(25) C(26) 1.37(2) no
C(27) C(32) 1.370(10) no
C(29) C(30) 1.35(2) no
C(31) C(32) 1.40(2) no
C(33) C(38) 1.37(2) no
C(35) C(36) 1.33(2) no
C(37) C(38) 1.36(2) no
C(39) C(44) 1.360(10) no
C(41) C(42) 1.27(2) no
C(43) C(44) 1.40(2) no
